data_4509249
loop_
_publ_author_name
'Sluch, Ilya M.'
'Miranda, Anthea J.'
'Slaughter, LeGrande M.'

_publ_section_title
;
 Channeled Polymorphs ofcis-M(CNPh)2Cl2(M = Pt, Pd) With Extended
 Metallophilic Interactions
;
_journal_issue 3
_journal_name_full 'Crystal Growth &amp; Design'
_journal_page_first 1267
_journal_paper_doi 10.1021/cg801116q
_journal_volume 9
_journal_year 2009
_chemical_formula_moiety 'C14 H10 Cl2 N2 Pd'
_chemical_formula_sum 'C14 H10 Cl2 N2 Pd'
_chemical_formula_weight 383.54
_chemical_name_common 'Bis(phenylisocyanide) palladium dichloride'
_chemical_name_systematic cis-Dichlorobis(phenylisocyanide)palladium(II)
_space_group_IT_number 14
_symmetry_cell_setting monoclinic
_symmetry_Int_Tables_number 14
_symmetry_space_group_name_Hall '-P 2ybc'
_symmetry_space_group_name_H-M 'P 1 21/c 1'
_atom_sites_solution_hydrogens geom
_atom_sites_solution_primary direct
_atom_sites_solution_secondary difmap
_audit_creation_method SHELXL-97
_cell_angle_alpha 90.00
_cell_angle_beta 101.841(6)
_cell_angle_gamma 90.00
_cell_formula_units_Z 4
_cell_length_a 9.9103(14)
_cell_length_b 11.8010(17)
_cell_length_c 12.7677(18)
_cell_measurement_reflns_used 7002
_cell_measurement_temperature 115(2)
_cell_measurement_theta_max 36.34
_cell_measurement_theta_min 2.38
_cell_volume 1461.4(4)
_computing_cell_refinement 'Bruker SAINT'
_computing_data_collection 'Bruker APEX2'
_computing_data_reduction 'Bruker SAINT'
_computing_molecular_graphics 'Bruker SHELXTL (XP)'
_computing_publication_material 'Bruker SHELXTL (XCIF)'
_computing_structure_refinement 'Bruker SHELXTL (XL)'
_computing_structure_solution 'Bruker SHELXTL (XS)'
_diffrn_ambient_temperature 115(2)
_diffrn_detector_area_resol_mean 0.75
_diffrn_measured_fraction_theta_full 0.999
_diffrn_measured_fraction_theta_max 0.999
_diffrn_measurement_device_type 'Bruker SMART APEX II CCD'
_diffrn_measurement_method 'phi and omega scans'
_diffrn_radiation_monochromator graphite
_diffrn_radiation_probe x-ray
_diffrn_radiation_type MoK\a
_diffrn_radiation_wavelength 0.71073
_diffrn_reflns_av_R_equivalents 0.0382
_diffrn_reflns_av_sigmaI/netI 0.0259
_diffrn_reflns_limit_h_max 15
_diffrn_reflns_limit_h_min -15
_diffrn_reflns_limit_k_max 17
_diffrn_reflns_limit_k_min -18
_diffrn_reflns_limit_l_max 18
_diffrn_reflns_limit_l_min -19
_diffrn_reflns_number 26004
_diffrn_reflns_theta_full 33.14
_diffrn_reflns_theta_max 33.14
_diffrn_reflns_theta_min 2.10
_diffrn_source 'fine-focus sealed tube'
_diffrn_standards_decay_% N/A
_diffrn_standards_interval_count N/A
_diffrn_standards_interval_time N/A
_diffrn_standards_number 0
_exptl_absorpt_coefficient_mu 1.621
_exptl_absorpt_correction_T_max 0.7228
_exptl_absorpt_correction_T_min 0.5520
_exptl_absorpt_correction_type multi-scan
_exptl_absorpt_process_details 'Bruker SADABS'
_exptl_crystal_colour colorless
_exptl_crystal_density_diffrn 1.743
_exptl_crystal_density_meas ?
_exptl_crystal_density_method 'not measured'
_exptl_crystal_description block
_exptl_crystal_F_000 752
_exptl_crystal_recrystallization_method 'slow diff of n-hexane into dichloromethane soln'
_exptl_crystal_size_max 0.40
_exptl_crystal_size_mid 0.33
_exptl_crystal_size_min 0.20
_refine_diff_density_max 0.515
_refine_diff_density_min -0.595
_refine_diff_density_rms 0.065
_refine_ls_extinction_method none
_refine_ls_goodness_of_fit_ref 1.048
_refine_ls_hydrogen_treatment constr
_refine_ls_matrix_type full
_refine_ls_number_parameters 172
_refine_ls_number_reflns 5578
_refine_ls_number_restraints 0
_refine_ls_restrained_S_all 1.048
_refine_ls_R_factor_all 0.0214
_refine_ls_R_factor_gt 0.0183
_refine_ls_shift/su_max 0.003
_refine_ls_shift/su_mean 0.000
_refine_ls_structure_factor_coef Fsqd
_refine_ls_weighting_details 'calc w=1/[\s^2^(Fo^2^)+(0.0103P)^2^+0.5630P] where P=(Fo^2^+2Fc^2^)/3'
_refine_ls_weighting_scheme calc
_refine_ls_wR_factor_gt 0.0440
_refine_ls_wR_factor_ref 0.0454
_reflns_number_gt 5093
_reflns_number_total 5578
_reflns_threshold_expression >2sigma(I)
_cod_data_source_file cg801116qsup1.cif
_cod_data_source_block Complex_2b
_cod_depositor_comments
;
The following automatic conversions were performed:

'_exptl_crystal_density_meas' value 'not measured' was changed to '?'
- the value is perceived as not measured.

Automatic conversion script
Id: cif_fix_values 3008 2015-01-20 13:52:24Z robertas 
;
_cod_original_sg_symbol_H-M 'P 21/c'
_cod_database_code 4509249

loop_
_symmetry_equiv_pos_as_xyz
'x, y, z'
'-x, y+1/2, -z+1/2'
'-x, -y, -z'
'x, -y-1/2, z-1/2'

loop_
_atom_site_label
_atom_site_type_symbol
_atom_site_fract_x
_atom_site_fract_y
_atom_site_fract_z
_atom_site_U_iso_or_equiv
_atom_site_adp_type
_atom_site_occupancy
_atom_site_symmetry_multiplicity
_atom_site_calc_flag
_atom_site_refinement_flags
Pd1 Pd 0.454109(8) 0.469231(7) 0.617951(6) 0.01692(3) Uani 1 1 d .
C1 C 0.64001(12) 0.41913(11) 0.67863(10) 0.0231(2) Uani 1 1 d .
N1 N 0.74649(11) 0.38067(9) 0.71059(8) 0.0238(2) Uani 1 1 d .
C11 C 0.87444(12) 0.32715(10) 0.74568(9) 0.0211(2) Uani 1 1 d .
C12 C 0.88286(12) 0.24079(11) 0.82061(10) 0.0232(2) Uani 1 1 d .
H12 H 0.8047 0.2197 0.8486 0.028 Uiso 1 1 calc R
C13 C 1.00808(13) 0.18631(11) 0.85348(11) 0.0253(2) Uani 1 1 d .
H13 H 1.0166 0.1274 0.9052 0.030 Uiso 1 1 calc R
C14 C 1.12147(13) 0.21724(12) 0.81129(11) 0.0270(2) Uani 1 1 d .
H14 H 1.2068 0.1789 0.8338 0.032 Uiso 1 1 calc R
C15 C 1.11027(13) 0.30404(12) 0.73632(11) 0.0274(2) Uani 1 1 d .
H15 H 1.1882 0.3248 0.7080 0.033 Uiso 1 1 calc R
C16 C 0.98628(13) 0.36057(11) 0.70262(10) 0.0248(2) Uani 1 1 d .
H16 H 0.9779 0.4202 0.6517 0.030 Uiso 1 1 calc R
C2 C 0.40777(13) 0.31632(11) 0.56854(9) 0.0228(2) Uani 1 1 d .
N2 N 0.37477(12) 0.22665(9) 0.54013(8) 0.0248(2) Uani 1 1 d .
C21 C 0.32488(14) 0.11953(11) 0.50405(10) 0.0253(2) Uani 1 1 d .
C22 C 0.2273(2) 0.06969(14) 0.55269(12) 0.0395(4) Uani 1 1 d .
H22 H 0.1969 0.1064 0.6099 0.047 Uiso 1 1 calc R
C23 C 0.1752(2) -0.03493(15) 0.51605(14) 0.0504(5) Uani 1 1 d .
H23 H 0.1081 -0.0708 0.5482 0.060 Uiso 1 1 calc R
C24 C 0.2207(2) -0.08794(14) 0.43245(13) 0.0466(4) Uani 1 1 d .
H24 H 0.1849 -0.1601 0.4080 0.056 Uiso 1 1 calc R
C25 C 0.3176(2) -0.03627(13) 0.38479(12) 0.0394(4) Uani 1 1 d .
H25 H 0.3476 -0.0728 0.3273 0.047 Uiso 1 1 calc R
C26 C 0.37148(15) 0.06844(12) 0.42028(11) 0.0305(3) Uani 1 1 d .
H26 H 0.4386 0.1043 0.3881 0.037 Uiso 1 1 calc R
Cl1 Cl 0.50603(3) 0.65125(3) 0.68123(2) 0.02390(6) Uani 1 1 d .
Cl2 Cl 0.22871(3) 0.51509(3) 0.54375(2) 0.02376(6) Uani 1 1 d .

loop_
_atom_site_aniso_label
_atom_site_aniso_U_11
_atom_site_aniso_U_22
_atom_site_aniso_U_33
_atom_site_aniso_U_23
_atom_site_aniso_U_13
_atom_site_aniso_U_12
Pd1 0.01647(4) 0.01661(5) 0.01795(4) 0.00123(3) 0.00415(3) 0.00151(3)
C1 0.0225(5) 0.0218(6) 0.0252(5) 0.0023(4) 0.0053(4) 0.0018(4)
N1 0.0214(4) 0.0221(5) 0.0274(5) 0.0022(4) 0.0037(4) 0.0023(4)
C11 0.0175(5) 0.0190(5) 0.0257(5) 0.0004(4) 0.0022(4) 0.0016(4)
C12 0.0197(5) 0.0194(6) 0.0308(6) 0.0037(4) 0.0058(4) 0.0005(4)
C13 0.0230(5) 0.0204(6) 0.0311(6) 0.0038(4) 0.0020(4) 0.0033(4)
C14 0.0185(5) 0.0273(6) 0.0332(6) -0.0026(5) 0.0008(4) 0.0039(4)
C15 0.0195(5) 0.0306(7) 0.0331(6) -0.0011(5) 0.0073(4) -0.0023(5)
C16 0.0233(5) 0.0233(6) 0.0278(6) 0.0033(4) 0.0050(4) -0.0014(4)
C2 0.0250(5) 0.0225(6) 0.0213(5) 0.0023(4) 0.0055(4) 0.0036(4)
N2 0.0312(5) 0.0197(5) 0.0232(5) 0.0013(4) 0.0048(4) 0.0030(4)
C21 0.0362(6) 0.0171(5) 0.0220(5) 0.0002(4) 0.0042(4) 0.0030(5)
C22 0.0662(11) 0.0273(7) 0.0300(7) -0.0057(5) 0.0213(7) -0.0106(7)
C23 0.0856(15) 0.0339(9) 0.0377(8) -0.0061(6) 0.0269(9) -0.0243(9)
C24 0.0830(13) 0.0222(7) 0.0345(7) -0.0067(6) 0.0117(8) -0.0119(8)
C25 0.0614(11) 0.0270(8) 0.0305(7) -0.0082(5) 0.0109(7) 0.0041(7)
C26 0.0383(7) 0.0253(7) 0.0287(6) -0.0025(5) 0.0091(5) 0.0047(5)
Cl1 0.02192(12) 0.02045(13) 0.02974(13) -0.00229(10) 0.00627(10) -0.00352(10)
Cl2 0.01819(12) 0.02502(14) 0.02647(13) -0.00339(10) 0.00081(9) 0.00299(10)

loop_
_atom_type_symbol
_atom_type_description
_atom_type_scat_dispersion_real
_atom_type_scat_dispersion_imag
_atom_type_scat_source
C C 0.0033 0.0016 'International Tables Vol C Tables 4.2.6.8 and 6.1.1.4'
H H 0.0000 0.0000 'International Tables Vol C Tables 4.2.6.8 and 6.1.1.4'
N N 0.0061 0.0033 'International Tables Vol C Tables 4.2.6.8 and 6.1.1.4'
Cl Cl 0.1484 0.1585 'International Tables Vol C Tables 4.2.6.8 and 6.1.1.4'
Pd Pd -0.9988 1.0072 'International Tables Vol C Tables 4.2.6.8 and 6.1.1.4'

loop_
_geom_angle_atom_site_label_1
_geom_angle_atom_site_label_2
_geom_angle_atom_site_label_3
_geom_angle
_geom_angle_site_symmetry_3
C2 Pd1 C1 89.34(5) .
C2 Pd1 Cl2 86.55(4) .
C1 Pd1 Cl2 175.82(4) .
C2 Pd1 Cl1 178.26(4) .
C1 Pd1 Cl1 91.06(4) .
Cl2 Pd1 Cl1 93.030(12) .
C2 Pd1 Pd1 89.95(4) 3_666
C1 Pd1 Pd1 90.81(4) 3_666
Cl2 Pd1 Pd1 89.922(12) 3_666
Cl1 Pd1 Pd1 91.735(10) 3_666
N1 C1 Pd1 174.11(12) .
C1 N1 C11 176.24(13) .
C12 C11 C16 122.69(11) .
C12 C11 N1 118.19(11) .
C16 C11 N1 119.10(11) .
C13 C12 C11 118.25(11) .
C13 C12 H12 120.9 .
C11 C12 H12 120.9 .
C12 C13 C14 120.40(12) .
C12 C13 H13 119.8 .
C14 C13 H13 119.8 .
C15 C14 C13 120.20(12) .
C15 C14 H14 119.9 .
C13 C14 H14 119.9 .
C16 C15 C14 120.55(12) .
C16 C15 H15 119.7 .
C14 C15 H15 119.7 .
C15 C16 C11 117.90(12) .
C15 C16 H16 121.1 .
C11 C16 H16 121.1 .
N2 C2 Pd1 177.04(11) .
C2 N2 C21 176.02(13) .
C22 C21 C26 122.37(13) .
C22 C21 N2 117.93(12) .
C26 C21 N2 119.68(12) .
C23 C22 C21 118.35(14) .
C23 C22 H22 120.8 .
C21 C22 H22 120.8 .
C22 C23 C24 120.32(16) .
C22 C23 H23 119.8 .
C24 C23 H23 119.8 .
C25 C24 C23 120.29(15) .
C25 C24 H24 119.9 .
C23 C24 H24 119.9 .
C24 C25 C26 120.41(14) .
C24 C25 H25 119.8 .
C26 C25 H25 119.8 .
C25 C26 C21 118.26(14) .
C25 C26 H26 120.9 .
C21 C26 H26 120.9 .

loop_
_geom_bond_atom_site_label_1
_geom_bond_atom_site_label_2
_geom_bond_distance
_geom_bond_site_symmetry_2
Pd1 C2 1.9355(13) .
Pd1 C1 1.9386(12) .
Pd1 Cl2 2.3047(4) .
Pd1 Cl1 2.3154(4) .
Pd1 Pd1 3.3986(4) 3_666
C1 N1 1.1443(16) .
N1 C11 1.4051(15) .
C11 C12 1.3884(17) .
C11 C16 1.3916(17) .
C12 C13 1.3841(17) .
C12 H12 0.9500 .
C13 C14 1.3909(19) .
C13 H13 0.9500 .
C14 C15 1.391(2) .
C14 H14 0.9500 .
C15 C16 1.3868(18) .
C15 H15 0.9500 .
C16 H16 0.9500 .
C2 N2 1.1443(17) .
N2 C21 1.4004(17) .
C21 C22 1.383(2) .
C21 C26 1.3869(18) .
C22 C23 1.382(2) .
C22 H22 0.9500 .
C23 C24 1.390(2) .
C23 H23 0.9500 .
C24 C25 1.380(3) .
C24 H24 0.9500 .
C25 C26 1.385(2) .
C25 H25 0.9500 .
C26 H26 0.9500 .

loop_
_geom_torsion_atom_site_label_1
_geom_torsion_atom_site_label_2
_geom_torsion_atom_site_label_3
_geom_torsion_atom_site_label_4
_geom_torsion
C16 C11 C12 C13 0.11(19)
N1 C11 C12 C13 178.60(11)
C11 C12 C13 C14 -0.59(19)
C12 C13 C14 C15 0.6(2)
C13 C14 C15 C16 -0.1(2)
C14 C15 C16 C11 -0.4(2)
C12 C11 C16 C15 0.36(19)
N1 C11 C16 C15 -178.12(12)
C26 C21 C22 C23 0.1(3)
N2 C21 C22 C23 178.61(16)
C21 C22 C23 C24 0.1(3)
C22 C23 C24 C25 -0.4(3)
C23 C24 C25 C26 0.5(3)
C24 C25 C26 C21 -0.3(2)
C22 C21 C26 C25 0.0(2)
N2 C21 C26 C25 -178.46(13)
